data_7235252
loop_
_publ_author_name
'Munir, Naima'
'Masood, Sara'
'Liaqat, Faroha'
'Tahir, Muhammad Nawaz'
'Yousuf, Sammer'
'Kalsoom, Saima'
'Mughal, Ehsan Ullah'
'Sumrra, Sajjad Hussain'
'Maalik, Aneela'
'Zafar, Muhammad Naveed'

_publ_section_title
;
 Synthesis of new Pro-PYE ligands as co-catalysts toward Pd-catalyzed
 Heck--Mizoroki cross coupling reactions
;
_journal_issue 65
_journal_name_full 'RSC Advances'
_journal_page_first 37986
_journal_paper_doi 10.1039/C9RA07912B
_journal_volume 9
_journal_year 2019
_chemical_formula_iupac 'C16 H20 F6 N4 O6 S2'
_chemical_formula_moiety '	C14 H20 N4, 2(C F3 O3 S)'
_chemical_formula_sum 'C16 H20 F6 N4 O6 S2'
_chemical_formula_weight 542.48
_chemical_melting_point '232 ?C'
_chemical_name_systematic
'(2E,2'E)-N,N'-(ethane-1,2-diyl)bis(1-methylpyridin-2(1H)-iminium) di-trifluoromethanesulfonate'
_space_group_crystal_system monoclinic
_space_group_IT_number 14
_space_group_name_Hall '-P 2ybc'
_space_group_name_H-M_alt 'P 1 21/c 1'
_atom_sites_solution_hydrogens geom
_atom_sites_solution_primary direct
_atom_sites_solution_secondary difmap
_audit_creation_method SHELXL-2018/3
_audit_update_record
;
2019-11-05 deposited with the CCDC.	2019-11-08 downloaded from the CCDC.
;
_cell_angle_alpha 90
_cell_angle_beta 104.010(3)
_cell_angle_gamma 90
_cell_formula_units_Z 2
_cell_length_a 6.7528(5)
_cell_length_b 20.0716(17)
_cell_length_c 8.2927(9)
_cell_measurement_reflns_used 2027
_cell_measurement_temperature 296(2)
_cell_measurement_theta_max 27.865
_cell_measurement_theta_min 2.727
_cell_volume 1090.55(17)
_computing_cell_refinement 'SAINT (Bruker, 2007)'
_computing_data_collection 'APEX2 (Bruker, 2007)'
_computing_data_reduction 'SAINT (Bruker, 2007)'
_computing_molecular_graphics 'ORTEP-3 for Windows (Farrugia, 1997) and PLATON (Spek, 2009)'
_computing_publication_material
;
WinGX (Farrugia, 1999) and PLATON (Spek, 2009)
;
_computing_structure_refinement 'SHELXL-2018/3  (Sheldrick, 2015)'
_computing_structure_solution 'SHELXS97 (Sheldrick, 2008)'
_diffrn_ambient_temperature 296(2)
_diffrn_detector_area_resol_mean 7.60
_diffrn_measured_fraction_theta_full 0.991
_diffrn_measured_fraction_theta_max 0.991
_diffrn_measurement_device_type 'Bruker Kappa APEXII CCD'
_diffrn_measurement_method \w
_diffrn_radiation_monochromator graphite
_diffrn_radiation_source 'fine-focus sealed tube'
_diffrn_radiation_type MoK\a
_diffrn_radiation_wavelength 0.71073
_diffrn_reflns_av_R_equivalents 0.0355
_diffrn_reflns_av_unetI/netI 0.0405
_diffrn_reflns_limit_h_max 8
_diffrn_reflns_limit_h_min -8
_diffrn_reflns_limit_k_max 14
_diffrn_reflns_limit_k_min -26
_diffrn_reflns_limit_l_max 10
_diffrn_reflns_limit_l_min -10
_diffrn_reflns_number 7473
_diffrn_reflns_theta_full 27.865
_diffrn_reflns_theta_max 27.865
_diffrn_reflns_theta_min 2.727
_diffrn_standards_number 0
_exptl_absorpt_coefficient_mu 0.338
_exptl_absorpt_correction_T_max 0.910
_exptl_absorpt_correction_T_min 0.850
_exptl_absorpt_correction_type multi-scan
_exptl_absorpt_process_details '(SADABS; Bruker, 2005)'
_exptl_crystal_colour 'brown solid'
_exptl_crystal_density_diffrn 1.652
_exptl_crystal_density_method 'not measured'
_exptl_crystal_description prism
_exptl_crystal_F_000 556
_exptl_crystal_size_max 0.38
_exptl_crystal_size_mid 0.32
_exptl_crystal_size_min 0.22
_refine_diff_density_max 0.336
_refine_diff_density_min -0.293
_refine_diff_density_rms 0.050
_refine_ls_goodness_of_fit_ref 1.050
_refine_ls_hydrogen_treatment constr
_refine_ls_matrix_type full
_refine_ls_number_parameters 155
_refine_ls_number_reflns 2574
_refine_ls_number_restraints 0
_refine_ls_restrained_S_all 1.050
_refine_ls_R_factor_all 0.0581
_refine_ls_R_factor_gt 0.0446
_refine_ls_shift/su_max 0.000
_refine_ls_shift/su_mean 0.000
_refine_ls_structure_factor_coef Fsqd
_refine_ls_weighting_details 'w=1/[\s^2^(Fo^2^)+(0.0600P)^2^+0.3247P] where P=(Fo^2^+2Fc^2^)/3'
_refine_ls_weighting_scheme calc
_refine_ls_wR_factor_gt 0.1162
_refine_ls_wR_factor_ref 0.1259
_reflns_number_gt 2027
_reflns_number_total 2574
_reflns_threshold_expression I>2\s(I)
_cod_data_source_file c9ra07912b2.cif
_cod_data_source_block srm2bqau
_cod_original_sg_symbol_H-M 'P 21/c'
_cod_database_code 7235252
_shelx_shelxl_version_number 2018/3
_shelx_space_group_comment
;
The symmetry employed for this shelxl refinement is uniquely defined
by the following loop, which should always be used as a source of
symmetry information in preference to the above space-group names.
They are only intended as comments.
;

loop_
_space_group_symop_operation_xyz
'x, y, z'
'-x, y+1/2, -z+1/2'
'-x, -y, -z'
'x, -y-1/2, z-1/2'

loop_
_atom_site_label
_atom_site_type_symbol
_atom_site_fract_x
_atom_site_fract_y
_atom_site_fract_z
_atom_site_U_iso_or_equiv
_atom_site_adp_type
_atom_site_occupancy
_atom_site_site_symmetry_order
_atom_site_calc_flag
_atom_site_refinement_flags_posn
_atom_site_refinement_flags_adp
N1 N 0.3811(2) 0.05236(8) 0.6380(2) 0.0392(4) Uani 1 1 d . .
H1 H 0.289599 0.034674 0.680809 0.047 Uiso 1 1 calc R U
N2 N 0.2361(2) 0.15499(8) 0.67009(19) 0.0395(4) Uani 1 1 d . .
C1 C 0.5319(3) 0.00878(9) 0.5916(2) 0.0379(4) Uani 1 1 d . .
H1A H 0.545991 -0.031708 0.657311 0.045 Uiso 1 1 calc R U
H1B H 0.663348 0.030966 0.615350 0.045 Uiso 1 1 calc R U
C2 C 0.3789(3) 0.11846(9) 0.6169(2) 0.0331(4) Uani 1 1 d . .
C3 C 0.5203(3) 0.15284(10) 0.5482(2) 0.0402(4) Uani 1 1 d . .
H3 H 0.617018 0.129104 0.508608 0.048 Uiso 1 1 calc R U
C4 C 0.5170(4) 0.22059(11) 0.5390(3) 0.0510(5) Uani 1 1 d . .
H4 H 0.612710 0.242998 0.495304 0.061 Uiso 1 1 calc R U
C5 C 0.3694(4) 0.25641(11) 0.5956(3) 0.0601(6) Uani 1 1 d . .
H5 H 0.366513 0.302699 0.590591 0.072 Uiso 1 1 calc R U
C6 C 0.2318(4) 0.22292(11) 0.6571(3) 0.0517(5) Uani 1 1 d . .
H6 H 0.131136 0.246546 0.691848 0.062 Uiso 1 1 calc R U
C7 C 0.0895(3) 0.12132(13) 0.7462(3) 0.0552(6) Uani 1 1 d . .
H7A H 0.011794 0.089885 0.668896 0.083 Uiso 1 1 calc R U
H7B H -0.000838 0.153641 0.775147 0.083 Uiso 1 1 calc R U
H7C H 0.161317 0.098328 0.844535 0.083 Uiso 1 1 calc R U
S1 S 0.93018(8) 0.10975(3) 0.24778(6) 0.04219(18) Uani 1 1 d . .
F1 F 0.7333(3) 0.13805(8) -0.05705(17) 0.0744(5) Uani 1 1 d . .
F2 F 0.5584(2) 0.08317(10) 0.07742(19) 0.0792(5) Uani 1 1 d . .
F3 F 0.7917(3) 0.03476(9) -0.0122(2) 0.0921(6) Uani 1 1 d . .
O1 O 0.8609(3) 0.17254(10) 0.2965(2) 0.0759(6) Uani 1 1 d . .
O2 O 0.9085(3) 0.05512(10) 0.3534(2) 0.0762(6) Uani 1 1 d . .
O3 O 1.1197(2) 0.11238(10) 0.2003(2) 0.0689(5) Uani 1 1 d . .
C8 C 0.7446(3) 0.08993(11) 0.0550(2) 0.0468(5) Uani 1 1 d . .

loop_
_atom_site_aniso_label
_atom_site_aniso_U_11
_atom_site_aniso_U_22
_atom_site_aniso_U_33
_atom_site_aniso_U_23
_atom_site_aniso_U_13
_atom_site_aniso_U_12
N1 0.0398(9) 0.0356(8) 0.0481(9) -0.0003(7) 0.0220(7) -0.0022(7)
N2 0.0384(9) 0.0437(9) 0.0364(8) -0.0067(7) 0.0090(6) 0.0042(7)
C1 0.0392(10) 0.0328(9) 0.0413(10) 0.0007(7) 0.0092(8) 0.0033(7)
C2 0.0327(9) 0.0351(9) 0.0306(8) -0.0043(7) 0.0063(7) 0.0001(7)
C3 0.0408(11) 0.0391(10) 0.0414(9) -0.0008(8) 0.0112(8) -0.0039(8)
C4 0.0592(14) 0.0430(11) 0.0493(11) 0.0013(9) 0.0105(10) -0.0118(10)
C5 0.0806(18) 0.0331(11) 0.0618(14) -0.0012(10) 0.0078(12) 0.0034(11)
C6 0.0603(14) 0.0437(11) 0.0473(11) -0.0092(9) 0.0057(10) 0.0171(10)
C7 0.0439(12) 0.0701(15) 0.0584(13) -0.0079(11) 0.0254(10) 0.0011(10)
S1 0.0404(3) 0.0450(3) 0.0396(3) 0.0066(2) 0.0065(2) -0.0081(2)
F1 0.0848(11) 0.0892(12) 0.0467(7) 0.0227(7) 0.0115(7) 0.0096(9)
F2 0.0407(8) 0.1211(15) 0.0722(10) 0.0050(10) 0.0066(7) -0.0144(8)
F3 0.1003(13) 0.0789(11) 0.0844(12) -0.0370(10) -0.0024(10) 0.0168(9)
O1 0.0872(14) 0.0695(12) 0.0686(12) -0.0219(10) 0.0140(10) 0.0034(10)
O2 0.0814(12) 0.0788(13) 0.0565(10) 0.0311(9) -0.0066(9) -0.0349(10)
O3 0.0417(10) 0.0797(13) 0.0860(13) 0.0140(10) 0.0168(9) -0.0087(8)
C8 0.0465(12) 0.0530(12) 0.0407(10) 0.0035(9) 0.0103(9) 0.0026(9)

loop_
_atom_type_symbol
_atom_type_description
_atom_type_scat_dispersion_real
_atom_type_scat_dispersion_imag
_atom_type_scat_source
C C 0.0033 0.0016 'International Tables Vol C Tables 4.2.6.8 and 6.1.1.4'
H H 0.0000 0.0000 'International Tables Vol C Tables 4.2.6.8 and 6.1.1.4'
N N 0.0061 0.0033 'International Tables Vol C Tables 4.2.6.8 and 6.1.1.4'
O O 0.0106 0.0060 'International Tables Vol C Tables 4.2.6.8 and 6.1.1.4'
F F 0.0171 0.0103 'International Tables Vol C Tables 4.2.6.8 and 6.1.1.4'
S S 0.1246 0.1234 'International Tables Vol C Tables 4.2.6.8 and 6.1.1.4'

loop_
_geom_angle_atom_site_label_1
_geom_angle_atom_site_label_2
_geom_angle_atom_site_label_3
_geom_angle
_geom_angle_site_symmetry_1
_geom_angle_site_symmetry_3
C2 N1 C1 123.02(15) . .
C2 N1 H1 118.5 . .
C1 N1 H1 118.5 . .
C2 N2 C6 120.84(18) . .
C2 N2 C7 119.72(17) . .
C6 N2 C7 119.42(18) . .
N1 C1 C1 110.83(19) . 3_656
N1 C1 H1A 109.5 . .
C1 C1 H1A 109.5 3_656 .
N1 C1 H1B 109.5 . .
C1 C1 H1B 109.5 3_656 .
H1A C1 H1B 108.1 . .
N1 C2 N2 118.43(16) . .
N1 C2 C3 123.56(17) . .
N2 C2 C3 117.97(17) . .
C4 C3 C2 120.60(19) . .
C4 C3 H3 119.7 . .
C2 C3 H3 119.7 . .
C3 C4 C5 119.9(2) . .
C3 C4 H4 120.1 . .
C5 C4 H4 120.1 . .
C6 C5 C4 119.0(2) . .
C6 C5 H5 120.5 . .
C4 C5 H5 120.5 . .
C5 C6 N2 121.7(2) . .
C5 C6 H6 119.2 . .
N2 C6 H6 119.2 . .
N2 C7 H7A 109.5 . .
N2 C7 H7B 109.5 . .
H7A C7 H7B 109.5 . .
N2 C7 H7C 109.5 . .
H7A C7 H7C 109.5 . .
H7B C7 H7C 109.5 . .
O3 S1 O2 115.31(12) . .
O3 S1 O1 114.84(12) . .
O2 S1 O1 114.29(13) . .
O3 S1 C8 103.78(11) . .
O2 S1 C8 102.66(10) . .
O1 S1 C8 103.70(11) . .
F3 C8 F2 108.0(2) . .
F3 C8 F1 107.17(18) . .
F2 C8 F1 106.09(18) . .
F3 C8 S1 111.78(15) . .
F2 C8 S1 112.01(14) . .
F1 C8 S1 111.46(16) . .

loop_
_geom_bond_atom_site_label_1
_geom_bond_atom_site_label_2
_geom_bond_distance
_geom_bond_site_symmetry_2
N1 C2 1.338(2) .
N1 C1 1.463(2) .
N1 H1 0.8600 .
N2 C2 1.367(2) .
N2 C6 1.368(3) .
N2 C7 1.462(3) .
C1 C1 1.517(4) 3_656
C1 H1A 0.9700 .
C1 H1B 0.9700 .
C2 C3 1.406(3) .
C3 C4 1.362(3) .
C3 H3 0.9300 .
C4 C5 1.399(3) .
C4 H4 0.9300 .
C5 C6 1.344(3) .
C5 H5 0.9300 .
C6 H6 0.9300 .
C7 H7A 0.9600 .
C7 H7B 0.9600 .
C7 H7C 0.9600 .
S1 O3 1.4282(17) .
S1 O2 1.4326(16) .
S1 O1 1.4360(19) .
S1 C8 1.820(2) .
F1 C8 1.330(2) .
F2 C8 1.322(3) .
F3 C8 1.313(3) .

loop_
_geom_hbond_atom_site_label_D
_geom_hbond_atom_site_label_H
_geom_hbond_atom_site_label_A
_geom_hbond_distance_DH
_geom_hbond_distance_HA
_geom_hbond_distance_DA
_geom_hbond_angle_DHA
_geom_hbond_site_symmetry_A
_geom_hbond_publ_flag
N1 H1 O2 0.86 2.22 2.924(2) 138.8 3_656 yes
C7 H7A O2 0.96 2.63 3.456(3) 143.9 1_455 yes
C7 H7B F1 0.96 2.54 3.234(3) 129.0 1_456 yes

loop_
_geom_torsion_atom_site_label_1
_geom_torsion_atom_site_label_2
_geom_torsion_atom_site_label_3
_geom_torsion_atom_site_label_4
_geom_torsion
_geom_torsion_site_symmetry_4
C2 N1 C1 C1 -83.7(3) 3_656
C1 N1 C2 N2 -177.59(16) .
C1 N1 C2 C3 0.1(3) .
C6 N2 C2 N1 177.58(17) .
C7 N2 C2 N1 -0.7(2) .
C6 N2 C2 C3 -0.2(2) .
C7 N2 C2 C3 -178.44(17) .
N1 C2 C3 C4 -176.14(19) .
N2 C2 C3 C4 1.5(3) .
C2 C3 C4 C5 -1.2(3) .
C3 C4 C5 C6 -0.5(3) .
C4 C5 C6 N2 1.8(3) .
C2 N2 C6 C5 -1.5(3) .
C7 N2 C6 C5 176.7(2) .
O3 S1 C8 F3 56.38(19) .
O2 S1 C8 F3 -64.04(19) .
O1 S1 C8 F3 176.70(18) .
O3 S1 C8 F2 177.76(16) .
O2 S1 C8 F2 57.35(19) .
O1 S1 C8 F2 -61.91(19) .
O3 S1 C8 F1 -63.54(18) .
O2 S1 C8 F1 176.05(16) .
O1 S1 C8 F1 56.79(18) .
